data_7029973
loop_
_publ_author_name
'Hao, Pengfei'
'Yang, Zhi'
'Ma, Xiaoli'
'Wang, Xiujuan'
'Liu, Zhihong'
'Roesky, Herbert W.'
'Sun, Kening'
'Li, Jiarong'
'Zhong, Mingdong'

_publ_section_title
;
 Synthesis and characterization of compounds with the Al-O-X (X = Si, P,
 C) structural motif.
;
_journal_issue 43
_journal_name_full 'Dalton transactions (Cambridge, England : 2003)'
_journal_page_first 13520
_journal_page_last 13524
_journal_paper_doi 10.1039/c2dt31872e
_journal_volume 41
_journal_year 2012
_chemical_formula_sum 'C38 H52 Al N2 O2'
_chemical_formula_weight 595.80
_chemical_name_systematic
;
?
;
_space_group_IT_number 64
_symmetry_cell_setting orthorhombic
_symmetry_space_group_name_Hall '-C 2ac 2'
_symmetry_space_group_name_H-M 'C m c a'
_atom_sites_solution_hydrogens geom
_atom_sites_solution_primary direct
_atom_sites_solution_secondary difmap
_audit_creation_method SHELXL-97
_cell_angle_alpha 90.00
_cell_angle_beta 90.00
_cell_angle_gamma 90.00
_cell_formula_units_Z 8
_cell_length_a 17.191(4)
_cell_length_b 19.749(5)
_cell_length_c 21.205(5)
_cell_measurement_reflns_used 7952
_cell_measurement_temperature 153(2)
_cell_measurement_theta_max 27.46
_cell_measurement_theta_min 3.05
_cell_volume 7199(3)
_computing_cell_refinement 'CrystalClear (Rigaku Inc., 2008)'
_computing_data_collection 'CrystalClear (Rigaku Inc., 2008)'
_computing_data_reduction 'CrystalClear (Rigaku Inc., 2008)'
_computing_molecular_graphics 'Bruker SHELXTL'
_computing_publication_material 'Bruker SHELXTL'
_computing_structure_refinement 'SHELXL-97 (Sheldrick, 1997)'
_computing_structure_solution 'SHELXS-97 (Sheldrick, 1990)'
_diffrn_ambient_temperature 153(2)
_diffrn_detector_area_resol_mean 28.5714
_diffrn_measured_fraction_theta_full 0.997
_diffrn_measured_fraction_theta_max 0.997
_diffrn_measurement_device_type AFC10/Saturn724+
_diffrn_measurement_method 'phi and omega scans'
_diffrn_radiation_monochromator graphite
_diffrn_radiation_source 'Rotating Anode'
_diffrn_radiation_type MoK\a
_diffrn_radiation_wavelength 0.71073
_diffrn_reflns_av_R_equivalents 0.0606
_diffrn_reflns_av_sigmaI/netI 0.0373
_diffrn_reflns_limit_h_max 20
_diffrn_reflns_limit_h_min -20
_diffrn_reflns_limit_k_max 23
_diffrn_reflns_limit_k_min -18
_diffrn_reflns_limit_l_max 21
_diffrn_reflns_limit_l_min -25
_diffrn_reflns_number 24253
_diffrn_reflns_theta_full 25.50
_diffrn_reflns_theta_max 25.50
_diffrn_reflns_theta_min 3.05
_diffrn_standards_interval_count 0
_diffrn_standards_interval_time 0
_diffrn_standards_number 0
_exptl_absorpt_coefficient_mu 0.089
_exptl_absorpt_correction_T_max 0.9824
_exptl_absorpt_correction_T_min 0.9737
_exptl_absorpt_correction_type multi-scan
_exptl_crystal_colour Colorless
_exptl_crystal_density_diffrn 1.099
_exptl_crystal_density_method 'not measured'
_exptl_crystal_description Chunk
_exptl_crystal_F_000 2584
_exptl_crystal_size_max 0.30
_exptl_crystal_size_mid 0.27
_exptl_crystal_size_min 0.20
_refine_diff_density_max 0.271
_refine_diff_density_min -0.231
_refine_diff_density_rms 0.044
_refine_ls_extinction_method none
_refine_ls_goodness_of_fit_ref 0.998
_refine_ls_hydrogen_treatment constr
_refine_ls_matrix_type full
_refine_ls_number_parameters 226
_refine_ls_number_reflns 3460
_refine_ls_number_restraints 5
_refine_ls_restrained_S_all 0.998
_refine_ls_R_factor_all 0.0893
_refine_ls_R_factor_gt 0.0695
_refine_ls_shift/su_max 0.000
_refine_ls_shift/su_mean 0.000
_refine_ls_structure_factor_coef Fsqd
_refine_ls_weighting_details 'calc w=1/[\s^2^(Fo^2^)+(0.0250P)^2^+25.0000P] where P=(Fo^2^+2Fc^2^)/3'
_refine_ls_weighting_scheme calc
_refine_ls_wR_factor_gt 0.1298
_refine_ls_wR_factor_ref 0.1382
_reflns_number_gt 2803
_reflns_number_total 3460
_reflns_threshold_expression >2sigma(I)
_cod_data_source_file c2dt31872e.txt
_cod_data_source_block 5
_cod_depositor_comments
;
The following automatic conversions were performed:

'_symmetry_cell_setting' value 'Orthorhombic' changed to
'orthorhombic' according to
/usr/data/users/saulius/automatic-downloads/retrospective/RSC/lib/dictionaries/cif_core.dic
dictionary named 'cif_core.dic' version 2.4.2 from 2011-04-26.

Automatic conversion script
Id: cif_fix_values 2281 2013-09-26 08:29:07Z andrius 

The following automatic conversions were performed:

'_exptl_absorpt_correction_type' value 'Multi-scans' was replaced
with the value 'multi-scan' as specified in the replacement file
'src/cod-tools/trunk/data/replacement-values/replacement_values.lst'.

Automatic conversion script
Id: cif_fix_values 5376 2017-05-30 11:51:03Z andrius 
;
_cod_original_sg_symbol_H-M Cmca
_cod_database_code 7029973

loop_
_symmetry_equiv_pos_as_xyz
'x, y, z'
'-x, -y+1/2, z+1/2'
'-x, y+1/2, -z+1/2'
'x, -y, -z'
'x+1/2, y+1/2, z'
'-x+1/2, -y+1, z+1/2'
'-x+1/2, y+1, -z+1/2'
'x+1/2, -y+1/2, -z'
'-x, -y, -z'
'x, y-1/2, -z-1/2'
'x, -y-1/2, z-1/2'
'-x, y, z'
'-x+1/2, -y+1/2, -z'
'x+1/2, y, -z-1/2'
'x+1/2, -y, z-1/2'
'-x+1/2, y+1/2, z'

loop_
_atom_site_label
_atom_site_type_symbol
_atom_site_fract_x
_atom_site_fract_y
_atom_site_fract_z
_atom_site_U_iso_or_equiv
_atom_site_adp_type
_atom_site_occupancy
_atom_site_symmetry_multiplicity
_atom_site_calc_flag
_atom_site_refinement_flags
Al1 Al 0.5000 0.19783(5) 0.65431(5) 0.0239(2) Uani 1 2 d S
O1 O 0.5000 0.23767(12) 0.72876(11) 0.0293(6) Uani 1 2 d S
O2 O 0.5000 0.11506(13) 0.68482(12) 0.0379(7) Uani 1 2 d S
N1 N 0.41788(11) 0.21811(10) 0.60037(9) 0.0255(5) Uani 1 1 d .
C1 C 0.31987(15) 0.29497(14) 0.64499(12) 0.0346(6) Uani 1 1 d .
C2 C 0.24566(17) 0.30444(16) 0.66986(13) 0.0445(7) Uani 1 1 d .
H2 H 0.2294 0.3488 0.6812 0.053 Uiso 1 1 calc R
C3 C 0.19548(16) 0.25119(18) 0.67835(14) 0.0498(8) Uani 1 1 d .
H3 H 0.1452 0.2590 0.6954 0.060 Uiso 1 1 calc R
C4 C 0.21762(16) 0.18654(17) 0.66239(13) 0.0453(8) Uani 1 1 d .
H4 H 0.1826 0.1501 0.6692 0.054 Uiso 1 1 calc R
C5 C 0.29108(16) 0.17335(15) 0.63617(12) 0.0366(7) Uani 1 1 d .
C6 C 0.34084(14) 0.22879(13) 0.62747(11) 0.0291(6) Uani 1 1 d .
C7 C 0.42719(15) 0.22381(13) 0.53757(11) 0.0299(6) Uani 1 1 d .
C8 C 0.5000 0.2228(2) 0.50890(17) 0.0319(8) Uani 1 2 d S
H8 H 0.5000 0.2213 0.4641 0.038 Uiso 1 2 calc SR
C9 C 0.37504(18) 0.35468(14) 0.63891(15) 0.0454(8) Uani 1 1 d .
H9 H 0.4273 0.3362 0.6274 0.054 Uiso 1 1 calc R
C10 C 0.3840(2) 0.3925(2) 0.70011(17) 0.0733(11) Uani 1 1 d .
H10A H 0.3337 0.4118 0.7125 0.088 Uiso 1 1 calc R
H10B H 0.4220 0.4291 0.6947 0.088 Uiso 1 1 calc R
H10C H 0.4022 0.3614 0.7329 0.088 Uiso 1 1 calc R
C11 C 0.3507(4) 0.4026(2) 0.5871(2) 0.114(2) Uani 1 1 d .
H11A H 0.3510 0.3786 0.5466 0.137 Uiso 1 1 calc R
H11B H 0.3871 0.4407 0.5853 0.137 Uiso 1 1 calc R
H11C H 0.2982 0.4195 0.5957 0.137 Uiso 1 1 calc R
C12 C 0.31356(18) 0.10147(15) 0.61842(13) 0.0442(8) Uani 1 1 d .
H12 H 0.3679 0.1024 0.6016 0.053 Uiso 1 1 calc R
C13 C 0.3122(2) 0.05432(17) 0.67581(15) 0.0598(10) Uani 1 1 d .
H13A H 0.3453 0.0731 0.7091 0.072 Uiso 1 1 calc R
H13B H 0.3317 0.0096 0.6636 0.072 Uiso 1 1 calc R
H13C H 0.2588 0.0501 0.6914 0.072 Uiso 1 1 calc R
C14 C 0.2602(2) 0.07388(19) 0.56650(16) 0.0748(12) Uani 1 1 d .
H14A H 0.2064 0.0729 0.5818 0.090 Uiso 1 1 calc R
H14B H 0.2765 0.0279 0.5552 0.090 Uiso 1 1 calc R
H14C H 0.2636 0.1032 0.5293 0.090 Uiso 1 1 calc R
C15 C 0.35736(15) 0.23318(17) 0.49553(13) 0.0461(8) Uani 1 1 d .
H15A H 0.3261 0.1917 0.4956 0.055 Uiso 1 1 calc R
H15B H 0.3747 0.2430 0.4525 0.055 Uiso 1 1 calc R
H15C H 0.3259 0.2710 0.5112 0.055 Uiso 1 1 calc R
C16 C 0.5000 0.18686(19) 0.77343(16) 0.0295(8) Uani 1 2 d S
C17 C 0.5000 0.1980(2) 0.83759(17) 0.0345(9) Uani 1 2 d S
H17 H 0.5000 0.2429 0.8538 0.041 Uiso 1 2 calc SR
C18 C 0.5000 0.1427(2) 0.87850(19) 0.0442(11) Uani 1 2 d S
H18 H 0.5000 0.1498 0.9228 0.053 Uiso 1 2 calc SR
C19 C 0.5000 0.0778(3) 0.8547(2) 0.0610(14) Uani 1 2 d S
H19 H 0.5000 0.0403 0.8828 0.073 Uiso 1 2 calc SR
C20 C 0.5000 0.0667(2) 0.7903(2) 0.0573(13) Uani 1 2 d S
H20 H 0.5000 0.0218 0.7743 0.069 Uiso 1 2 calc SR
C21 C 0.5000 0.12090(19) 0.74916(18) 0.0369(9) Uani 1 2 d S
C22 C 0.51975(17) 0.0154(3) 0.4714(2) 0.074(3) Uani 0.50 1 d PD
H22A H 0.5608 0.0473 0.4852 0.089 Uiso 0.50 1 calc PR
H22B H 0.5446 -0.0207 0.4460 0.089 Uiso 0.50 1 calc PR
C24 C 0.5000 0.0818(3) 0.37339(19) 0.136(4) Uani 1 2 d SD
H24A H 0.5406 0.1137 0.3865 0.163 Uiso 0.50 1 calc PR
H24B H 0.4615 0.1056 0.3475 0.163 Uiso 0.50 1 calc PR
H24C H 0.5234 0.0451 0.3488 0.163 Uiso 0.50 1 calc PR
C23 C 0.4603(2) 0.0525(4) 0.4316(2) 0.097(3) Uani 0.50 1 d PD
H23A H 0.4364 0.0895 0.4565 0.117 Uiso 0.50 1 calc PR
H23B H 0.4186 0.0209 0.4186 0.117 Uiso 0.50 1 calc PR

loop_
_atom_site_aniso_label
_atom_site_aniso_U_11
_atom_site_aniso_U_22
_atom_site_aniso_U_33
_atom_site_aniso_U_23
_atom_site_aniso_U_13
_atom_site_aniso_U_12
Al1 0.0231(5) 0.0265(5) 0.0220(5) 0.0013(4) 0.000 0.000
O1 0.0354(14) 0.0257(13) 0.0268(13) 0.0016(10) 0.000 0.000
O2 0.0574(18) 0.0259(14) 0.0305(15) 0.0004(11) 0.000 0.000
N1 0.0194(10) 0.0320(11) 0.0250(11) 0.0004(9) 0.0019(8) -0.0022(9)
C1 0.0264(13) 0.0430(16) 0.0343(15) -0.0006(12) -0.0023(11) 0.0041(12)
C2 0.0284(14) 0.0602(19) 0.0450(17) -0.0119(15) -0.0017(13) 0.0114(14)
C3 0.0221(14) 0.083(2) 0.0443(18) -0.0187(17) 0.0025(12) -0.0018(15)
C4 0.0279(14) 0.071(2) 0.0368(16) -0.0110(15) 0.0034(12) -0.0204(14)
C5 0.0295(14) 0.0536(18) 0.0268(14) -0.0083(12) 0.0015(11) -0.0103(13)
C6 0.0203(12) 0.0442(15) 0.0228(13) -0.0007(11) -0.0005(10) -0.0019(11)
C7 0.0273(14) 0.0390(15) 0.0234(13) 0.0025(11) -0.0025(10) 0.0000(11)
C8 0.0282(19) 0.048(2) 0.0194(18) 0.0029(16) 0.000 0.000
C9 0.0394(17) 0.0368(16) 0.060(2) 0.0058(14) 0.0053(14) 0.0071(13)
C10 0.075(3) 0.069(3) 0.075(3) -0.010(2) -0.002(2) -0.031(2)
C11 0.172(6) 0.071(3) 0.099(3) 0.038(3) -0.039(4) -0.035(3)
C12 0.0453(18) 0.0479(18) 0.0394(16) -0.0117(14) 0.0106(14) -0.0200(14)
C13 0.071(2) 0.052(2) 0.056(2) -0.0045(16) 0.0110(18) -0.0215(18)
C14 0.091(3) 0.078(3) 0.056(2) -0.028(2) -0.003(2) -0.032(2)
C15 0.0285(15) 0.079(2) 0.0308(15) 0.0054(15) -0.0036(12) 0.0018(15)
C16 0.0259(18) 0.034(2) 0.028(2) 0.0045(16) 0.000 0.000
C17 0.0293(19) 0.044(2) 0.030(2) -0.0003(18) 0.000 0.000
C18 0.048(3) 0.056(3) 0.029(2) 0.007(2) 0.000 0.000
C19 0.085(4) 0.055(3) 0.043(3) 0.022(2) 0.000 0.000
C20 0.095(4) 0.032(2) 0.045(3) 0.008(2) 0.000 0.000
C21 0.044(2) 0.037(2) 0.029(2) 0.0014(18) 0.000 0.000
C22 0.065(8) 0.069(5) 0.089(5) 0.000(4) -0.006(4) 0.004(4)
C24 0.239(11) 0.087(5) 0.081(5) -0.005(4) 0.000 0.000
C23 0.126(9) 0.076(6) 0.089(6) -0.001(5) -0.033(6) -0.016(5)

loop_
_atom_type_symbol
_atom_type_description
_atom_type_scat_dispersion_real
_atom_type_scat_dispersion_imag
_atom_type_scat_source
C C 0.0033 0.0016 'International Tables Vol C Tables 4.2.6.8 and 6.1.1.4'
H H 0.0000 0.0000 'International Tables Vol C Tables 4.2.6.8 and 6.1.1.4'
N N 0.0061 0.0033 'International Tables Vol C Tables 4.2.6.8 and 6.1.1.4'
O O 0.0106 0.0060 'International Tables Vol C Tables 4.2.6.8 and 6.1.1.4'
Al Al 0.0645 0.0514 'International Tables Vol C Tables 4.2.6.8 and 6.1.1.4'

loop_
_geom_angle_atom_site_label_1
_geom_angle_atom_site_label_2
_geom_angle_atom_site_label_3
_geom_angle
_geom_angle_site_symmetry_1
_geom_angle_site_symmetry_3
O2 Al1 O1 94.90(12) . .
O2 Al1 N1 115.24(8) . 12_655
O1 Al1 N1 117.02(8) . 12_655
O2 Al1 N1 115.24(8) . .
O1 Al1 N1 117.02(8) . .
N1 Al1 N1 98.70(13) 12_655 .
C16 O1 Al1 106.9(2) . .
C21 O2 Al1 106.8(2) . .
C7 N1 C6 119.0(2) . .
C7 N1 Al1 122.42(17) . .
C6 N1 Al1 118.53(15) . .
C2 C1 C6 117.4(3) . .
C2 C1 C9 120.0(3) . .
C6 C1 C9 122.6(2) . .
C3 C2 C1 121.5(3) . .
C3 C2 H2 119.2 . .
C1 C2 H2 119.2 . .
C2 C3 C4 120.4(3) . .
C2 C3 H3 119.8 . .
C4 C3 H3 119.8 . .
C3 C4 C5 121.3(3) . .
C3 C4 H4 119.4 . .
C5 C4 H4 119.4 . .
C6 C5 C4 117.1(3) . .
C6 C5 C12 122.8(2) . .
C4 C5 C12 120.0(3) . .
C5 C6 C1 122.3(2) . .
C5 C6 N1 119.5(2) . .
C1 C6 N1 118.1(2) . .
N1 C7 C8 122.5(2) . .
N1 C7 C15 120.1(2) . .
C8 C7 C15 117.4(2) . .
C7 C8 C7 128.2(3) 12_655 .
C7 C8 H8 115.9 12_655 .
C7 C8 H8 115.9 . .
C10 C9 C11 110.2(3) . .
C10 C9 C1 112.1(3) . .
C11 C9 C1 112.1(3) . .
C10 C9 H9 107.4 . .
C11 C9 H9 107.4 . .
C1 C9 H9 107.4 . .
C9 C10 H10A 109.5 . .
C9 C10 H10B 109.5 . .
H10A C10 H10B 109.5 . .
C9 C10 H10C 109.5 . .
H10A C10 H10C 109.5 . .
H10B C10 H10C 109.5 . .
C9 C11 H11A 109.5 . .
C9 C11 H11B 109.5 . .
H11A C11 H11B 109.5 . .
C9 C11 H11C 109.5 . .
H11A C11 H11C 109.5 . .
H11B C11 H11C 109.5 . .
C5 C12 C13 111.6(2) . .
C5 C12 C14 111.0(3) . .
C13 C12 C14 110.2(3) . .
C5 C12 H12 108.0 . .
C13 C12 H12 108.0 . .
C14 C12 H12 108.0 . .
C12 C13 H13A 109.5 . .
C12 C13 H13B 109.5 . .
H13A C13 H13B 109.5 . .
C12 C13 H13C 109.5 . .
H13A C13 H13C 109.5 . .
H13B C13 H13C 109.5 . .
C12 C14 H14A 109.5 . .
C12 C14 H14B 109.5 . .
H14A C14 H14B 109.5 . .
C12 C14 H14C 109.5 . .
H14A C14 H14C 109.5 . .
H14B C14 H14C 109.5 . .
C7 C15 H15A 109.5 . .
C7 C15 H15B 109.5 . .
H15A C15 H15B 109.5 . .
C7 C15 H15C 109.5 . .
H15A C15 H15C 109.5 . .
H15B C15 H15C 109.5 . .
C17 C16 O1 124.1(3) . .
C17 C16 C21 120.8(3) . .
O1 C16 C21 115.1(3) . .
C16 C17 C18 119.3(4) . .
C16 C17 H17 120.4 . .
C18 C17 H17 120.4 . .
C19 C18 C17 120.0(4) . .
C19 C18 H18 120.0 . .
C17 C18 H18 120.0 . .
C18 C19 C20 120.6(4) . .
C18 C19 H19 119.7 . .
C20 C19 H19 119.7 . .
C21 C20 C19 120.1(4) . .
C21 C20 H20 120.0 . .
C19 C20 H20 120.0 . .
O2 C21 C20 124.3(4) . .
O2 C21 C16 116.4(3) . .
C20 C21 C16 119.3(4) . .
C23 C22 C22 109.8(2) . 9_656
C23 C22 H22A 109.7 . .
C22 C22 H22A 109.7 9_656 .
C23 C22 H22B 109.7 . .
C22 C22 H22B 109.7 9_656 .
H22A C22 H22B 108.2 . .
C23 C24 H24A 109.5 . .
C23 C24 H24B 109.5 . .
H24A C24 H24B 109.5 . .
C23 C24 H24C 109.5 . .
H24A C24 H24C 109.5 . .
H24B C24 H24C 109.5 . .
C22 C23 C24 109.4(2) . .
C22 C23 H23A 109.8 . .
C24 C23 H23A 109.8 . .
C22 C23 H23B 109.8 . .
C24 C23 H23B 109.8 . .
H23A C23 H23B 108.2 . .

loop_
_geom_bond_atom_site_label_1
_geom_bond_atom_site_label_2
_geom_bond_distance
_geom_bond_site_symmetry_2
Al1 O2 1.758(3) .
Al1 O1 1.764(3) .
Al1 N1 1.861(2) 12_655
Al1 N1 1.861(2) .
O1 C16 1.380(4) .
O2 C21 1.369(5) .
N1 C7 1.346(3) .
N1 C6 1.459(3) .
C1 C2 1.393(4) .
C1 C6 1.406(4) .
C1 C9 1.519(4) .
C2 C3 1.372(4) .
C2 H2 0.9500 .
C3 C4 1.375(4) .
C3 H3 0.9500 .
C4 C5 1.404(4) .
C4 H4 0.9500 .
C5 C6 1.402(4) .
C5 C12 1.519(4) .
C7 C8 1.392(3) .
C7 C15 1.507(3) .
C8 C7 1.392(3) 12_655
C8 H8 0.9500 .
C9 C10 1.506(4) .
C9 C11 1.509(5) .
C9 H9 1.0000 .
C10 H10A 0.9800 .
C10 H10B 0.9800 .
C10 H10C 0.9800 .
C11 H11A 0.9800 .
C11 H11B 0.9800 .
C11 H11C 0.9800 .
C12 C13 1.532(4) .
C12 C14 1.533(4) .
C12 H12 1.0000 .
C13 H13A 0.9800 .
C13 H13B 0.9800 .
C13 H13C 0.9800 .
C14 H14A 0.9800 .
C14 H14B 0.9800 .
C14 H14C 0.9800 .
C15 H15A 0.9800 .
C15 H15B 0.9800 .
C15 H15C 0.9800 .
C16 C17 1.378(5) .
C16 C21 1.401(5) .
C17 C18 1.395(6) .
C17 H17 0.9500 .
C18 C19 1.377(6) .
C18 H18 0.9500 .
C19 C20 1.383(6) .
C19 H19 0.9500 .
C20 C21 1.380(6) .
C20 H20 0.9500 .
C22 C23 1.514(3) .
C22 C22 1.519(3) 9_656
C22 H22A 0.9900 .
C22 H22B 0.9900 .
C24 C23 1.524(3) .
C24 H24A 0.9800 .
C24 H24B 0.9800 .
C24 H24C 0.9800 .
C23 H23A 0.9900 .
C23 H23B 0.9900 .

loop_
_geom_torsion_atom_site_label_1
_geom_torsion_atom_site_label_2
_geom_torsion_atom_site_label_3
_geom_torsion_atom_site_label_4
_geom_torsion
_geom_torsion_site_symmetry_1
_geom_torsion_site_symmetry_4
O2 Al1 O1 C16 0.0 . .
N1 Al1 O1 C16 -121.61(9) 12_655 .
N1 Al1 O1 C16 121.61(9) . .
O1 Al1 O2 C21 0.0 . .
N1 Al1 O2 C21 122.99(8) 12_655 .
N1 Al1 O2 C21 -122.99(8) . .
O2 Al1 N1 C7 -106.2(2) . .
O1 Al1 N1 C7 143.5(2) . .
N1 Al1 N1 C7 17.1(3) 12_655 .
O2 Al1 N1 C6 74.4(2) . .
O1 Al1 N1 C6 -35.9(2) . .
N1 Al1 N1 C6 -162.34(13) 12_655 .
C6 C1 C2 C3 1.5(4) . .
C9 C1 C2 C3 -177.4(3) . .
C1 C2 C3 C4 0.1(5) . .
C2 C3 C4 C5 -1.1(5) . .
C3 C4 C5 C6 0.4(4) . .
C3 C4 C5 C12 -179.4(3) . .
C4 C5 C6 C1 1.2(4) . .
C12 C5 C6 C1 -179.0(2) . .
C4 C5 C6 N1 -179.9(2) . .
C12 C5 C6 N1 -0.1(4) . .
C2 C1 C6 C5 -2.1(4) . .
C9 C1 C6 C5 176.7(2) . .
C2 C1 C6 N1 179.0(2) . .
C9 C1 C6 N1 -2.2(4) . .
C7 N1 C6 C5 92.2(3) . .
Al1 N1 C6 C5 -88.4(2) . .
C7 N1 C6 C1 -88.9(3) . .
Al1 N1 C6 C1 90.5(2) . .
C6 N1 C7 C8 171.8(3) . .
Al1 N1 C7 C8 -7.7(4) . .
C6 N1 C7 C15 -6.9(4) . .
Al1 N1 C7 C15 173.7(2) . .
N1 C7 C8 C7 -7.9(6) . 12_655
C15 C7 C8 C7 170.8(3) . 12_655
C2 C1 C9 C10 52.6(4) . .
C6 C1 C9 C10 -126.2(3) . .
C2 C1 C9 C11 -71.9(4) . .
C6 C1 C9 C11 109.4(4) . .
C6 C5 C12 C13 119.9(3) . .
C4 C5 C12 C13 -60.3(4) . .
C6 C5 C12 C14 -116.8(3) . .
C4 C5 C12 C14 63.0(4) . .
Al1 O1 C16 C17 180.000(1) . .
Al1 O1 C16 C21 0.000(1) . .
O1 C16 C17 C18 180.000(1) . .
C21 C16 C17 C18 0.000(2) . .
C16 C17 C18 C19 0.000(2) . .
C17 C18 C19 C20 0.000(2) . .
C18 C19 C20 C21 0.000(2) . .
Al1 O2 C21 C20 180.000(1) . .
Al1 O2 C21 C16 0.0 . .
C19 C20 C21 O2 180.000(1) . .
C19 C20 C21 C16 0.000(2) . .
C17 C16 C21 O2 180.000(1) . .
O1 C16 C21 O2 0.000(1) . .
C17 C16 C21 C20 0.000(2) . .
O1 C16 C21 C20 180.000(1) . .
C22 C22 C23 C24 -178.6(8) 9_656 .
